data_4323862
loop_
_publ_author_name
'Wa-Hung Leung'
'Man-Ching Wu'
'Joyce L. C. Chim'
'Wing-Tak Wong'

_publ_section_title
;
 Synthesis and Reactivities of (Arylsulfonyl)amido Complexes of
 Ruthenium(II)
;
_journal_name_full 'Inorganic Chemistry'
_journal_page_first 4801
_journal_page_last 4803
_journal_paper_doi 10.1021/ic9513806
_journal_volume 35
_journal_year 1996
_chemical_formula_sum 'C48.5 H51 Cl I2 N2 O2 P2 Ru2 S4'
_chemical_formula_weight 1375.54
_space_group_IT_number 14
_symmetry_cell_setting monoclinic
_symmetry_Int_Tables_number 14
_symmetry_space_group_name_Hall '-P 2yn'
_symmetry_space_group_name_H-M 'P 1 21/n 1'
_audit_creation_date 'Sun Feb  2 05:33:53 2026'
_audit_creation_method 'from TEXRAY.INF file'
_cell_angle_alpha 90
_cell_angle_beta 103.93(2)
_cell_angle_gamma 90
_cell_formula_units_Z 4
_cell_length_a 10.960(1)
_cell_length_b 26.355(2)
_cell_length_c 19.862(2)
_cell_measurement_reflns_used 25
_cell_measurement_temperature 568.2
_cell_measurement_theta_max 11.0
_cell_measurement_theta_min 6.5
_cell_volume 5568.4(10)
_computing_cell_refinement 'MSC/AFC Diffractometer Control'
_computing_data_collection 'MSC/AFC Diffractometer Control'
_computing_data_reduction teXsan
_computing_publication_material teXsan
_computing_structure_refinement teXsan
_diffrn_ambient_temperature 568.2
_diffrn_measurement_device unknown
_diffrn_measurement_method 'omega/2-theta scans'
_diffrn_orient_matrix_UB_11 -0.03397
_diffrn_orient_matrix_UB_12 0.03432
_diffrn_orient_matrix_UB_13 0.00687
_diffrn_orient_matrix_UB_21 0.04093
_diffrn_orient_matrix_UB_22 -0.00189
_diffrn_orient_matrix_UB_23 0.05069
_diffrn_orient_matrix_UB_31 0.07751
_diffrn_orient_matrix_UB_32 0.01608
_diffrn_orient_matrix_UB_33 -0.00861
_diffrn_radiation_monochromator graphite
_diffrn_radiation_source 'X-ray tube'
_diffrn_radiation_type MoKalpha
_diffrn_radiation_wavelength 0.7107
_diffrn_reflns_av_R_equivalents 3.12
_diffrn_reflns_limit_h_max 11
_diffrn_reflns_limit_h_min 0
_diffrn_reflns_limit_k_max 28
_diffrn_reflns_limit_k_min 0
_diffrn_reflns_limit_l_max 20
_diffrn_reflns_limit_l_min -21
_diffrn_reflns_number 7929
_diffrn_reflns_theta_max 22.47
_diffrn_standards_decay_% 0.00
_diffrn_standards_interval_count 97
_diffrn_standards_number 3
_exptl_absorpt_coefficient_mu 1.944
_exptl_absorpt_correction_type none
_exptl_crystal_colour orange
_exptl_crystal_density_diffrn 1.641
_exptl_crystal_description block
_exptl_crystal_F_000 2708.00
_exptl_crystal_size_max 0.380
_exptl_crystal_size_mid 0.230
_exptl_crystal_size_min 0.200
_refine_diff_density_max 1.18
_refine_diff_density_min -2.47
_refine_ls_extinction_method none
_refine_ls_goodness_of_fit_obs 3.096
_refine_ls_hydrogen_treatment noref
_refine_ls_matrix_type full
_refine_ls_number_parameters 381
_refine_ls_number_reflns 4772
_refine_ls_number_restraints 0
_refine_ls_R_factor_obs 0.0487
_refine_ls_shift/esd_max 0.0020
_refine_ls_structure_factor_coef F
_refine_ls_weighting_scheme sigma
_refine_ls_wR_factor_obs 0.0642
_reflns_number_observed 4772
_reflns_number_total 7591
_reflns_observed_criterion 3.00
_cod_data_source_file ic9513806_2.cif
_cod_data_source_block WTW150_RU(PPH3)2CO(DTC)(NH
_cod_original_sg_symbol_H-M 'P 21/n '
_cod_original_formula_sum 'C48.50 H51 Cl I2 N2 O2 P2 S4 Ru2 '
_cod_database_code 4323862

loop_
_symmetry_equiv_pos_as_xyz
'   +x,   +y,   +z'
1/2-x,1/2+y,1/2-z
'   -x,   -y,   -z'
1/2+x,1/2-y,1/2+z

loop_
_atom_site_aniso_label
_atom_site_aniso_U_11
_atom_site_aniso_U_22
_atom_site_aniso_U_33
_atom_site_aniso_U_12
_atom_site_aniso_U_13
_atom_site_aniso_U_23
I(1) 0.0438(6) 0.0350(6) 0.0466(7) -0.0007(5) 0.0243(5) -0.0013(5)
I(2) 0.0495(7) 0.0403(6) 0.0544(7) -0.0063(5) 0.0175(6) 0.0060(5)
Ru(1) 0.0299(7) 0.0328(7) 0.0376(8) 0.0000(6) 0.0115(6) -0.0004(6)
Ru(2) 0.0264(7) 0.0327(7) 0.0331(7) -0.0025(6) 0.0099(5) -0.0024(6)
S(1) 0.050(3) 0.042(2) 0.054(3) 0.003(2) 0.018(2) 0.010(2)
S(2) 0.037(2) 0.050(3) 0.054(3) -0.009(2) 0.010(2) 0.005(2)
S(3) 0.031(2) 0.041(2) 0.033(2) 0.000(2) 0.010(2) 0.000(2)
S(4) 0.036(2) 0.044(2) 0.050(3) -0.004(2) 0.004(2) -0.007(2)
P(1) 0.0307 0.0330 0.0371 -0.0023 0.0097 -0.0004
P(2) 0.0263 0.0357 0.0351 -0.0014 0.0091 -0.0036
O(1) 0.035(7) 0.12(1) 0.071(9) 0.001(8) 0.000(7) -0.026(8)
O(2) 0.044(7) 0.054(7) 0.056(7) -0.017(6) 0.006(6) -0.009(6)
N(1) 0.08(1) 0.044(9) 0.08(1) -0.014(8) 0.038(10) 0.011(8)
N(2) 0.046(8) 0.060(10) 0.038(8) 0.008(7) 0.007(7) -0.005(7)
C(1) 0.05(1) 0.05(1) 0.05(1) 0.011(9) 0.025(9) -0.009(8)
C(2) 0.038(10) 0.028(9) 0.039(10) 0.002(7) 0.015(8) 0.004(7)
C(3) 0.05(1) 0.05(1) 0.06(1) -0.004(9) 0.022(9) -0.007(9)
C(4) 0.032(9) 0.044(10) 0.037(9) 0.002(8) 0.015(8) -0.007(8)
C(5) 0.10(2) 0.06(2) 0.24(3) -0.01(2) 0.08(2) 0.02(2)
C(6) 0.17(3) 0.18(4) 0.20(4) 0.00(3) 0.07(3) 0.05(3)
C(7) 0.05(1) 0.07(1) 0.08(1) -0.03(1) 0.01(1) -0.01(1)
C(8) 0.05(1) 0.12(2) 0.12(2) -0.01(1) 0.01(1) -0.03(2)
C(9) 0.07(1) 0.07(1) 0.04(1) 0.00(1) -0.015(9) -0.014(9)
C(10) 0.03(1) 0.14(2) 0.09(1) -0.03(1) 0.02(1) -0.02(1)
C(11) 0.05(1) 0.05(1) 0.04(1) 0.006(9) 0.005(9) 0.008(8)
C(12) 0.08(1) 0.10(2) 0.06(1) 0.00(1) 0.03(1) 0.02(1)

loop_
_atom_site_label
_atom_site_fract_x
_atom_site_fract_y
_atom_site_fract_z
_atom_site_U_iso_or_equiv
_atom_site_thermal_displace_type
_atom_site_calc_flag
_atom_site_calc_attached_atom
I(1) 0.07921(9) 0.22531(4) 0.17832(5) 0.0395(3) Uij ? ?
I(2) -0.07395(10) 0.35404(4) 0.17560(5) 0.0472(3) Uij ? ?
Ru(1) 0.0848(1) 0.13918(4) 0.25482(6) 0.0328(4) Uij ? ?
Ru(2) -0.0697(1) 0.26936(4) 0.25704(6) 0.0303(3) Uij ? ?
Cl(1) 0.7716 0.0595 0.5435 0.1333 Uij ? ?
Cl(2) 0.6633 -0.0334 0.5311 0.1270 Uij ? ?
S(1) 0.0492(4) 0.0695(2) 0.3227(2) 0.048(1) Uij ? ?
S(2) -0.1413(4) 0.1159(2) 0.2176(2) 0.047(1) Uij ? ?
S(3) -0.0083(3) 0.1963(1) 0.3289(2) 0.035(1) Uij ? ?
S(4) 0.1183(4) 0.2921(2) 0.3496(2) 0.044(1) Uij ? ?
P(1) 0.1415 0.0907 0.1700 0.0333 Uij ? ?
P(2) -0.2038 0.3017 0.3198 0.0321 Uij ? ?
O(1) 0.350(1) 0.1495(5) 0.3412(6) 0.078(5) Uij ? ?
O(2) -0.2826(10) 0.2268(4) 0.1484(6) 0.052(4) Uij ? ?
N(1) -0.193(1) 0.0418(5) 0.2993(8) 0.066(5) Uij ? ?
N(2) 0.190(1) 0.2144(5) 0.4394(6) 0.048(4) Uij ? ?
C(1) 0.251(2) 0.1463(6) 0.3055(8) 0.047(5) Uij ? ?
C(2) -0.201(1) 0.2421(5) 0.1902(8) 0.034(5) Uij ? ?
C(3) -0.106(1) 0.0712(6) 0.2812(8) 0.051(5) Uij ? ?
C(4) 0.115(1) 0.2314(5) 0.3825(7) 0.037(5) Uij ? ?
C(5) -0.155(2) 0.0062(9) 0.362(2) 0.13(1) Uij ? ?
C(6) -0.126(3) -0.039(1) 0.337(2) 0.18(2) Uij ? ?
C(7) -0.329(2) 0.0461(7) 0.2674(9) 0.067(7) Uij ? ?
C(8) -0.394(2) 0.0795(9) 0.308(1) 0.097(8) Uij ? ?
C(9) 0.287(2) 0.2464(7) 0.4832(8) 0.064(6) Uij ? ?
C(10) 0.414(2) 0.2371(9) 0.469(1) 0.088(8) Uij ? ?
C(11) 0.176(1) 0.1632(6) 0.4645(8) 0.050(5) Uij ? ?
C(12) 0.090(2) 0.1616(8) 0.5131(9) 0.078(7) Uij ? ?
C(13) 0.176(1) 0.0243(5) 0.1938(7) 0.039(4) Uij ? ?
C(14) 0.090(2) -0.0108(7) 0.1949(9) 0.062(5) Uij ? ?
C(15) 0.115(2) -0.0605(7) 0.2183(9) 0.066(5) Uij ? ?
C(16) 0.238(2) -0.0744(7) 0.2404(9) 0.066(5) Uij ? ?
C(17) 0.330(2) -0.0400(8) 0.241(1) 0.085(6) Uij ? ?
C(18) 0.303(2) 0.0090(7) 0.2178(9) 0.061(5) Uij ? ?
C(19) 0.285(1) 0.1094(5) 0.1422(7) 0.035(4) Uij ? ?
C(20) 0.358(1) 0.1502(6) 0.1724(8) 0.046(4) Uij ? ?
C(21) 0.471(2) 0.1608(6) 0.1529(9) 0.058(5) Uij ? ?
C(22) 0.506(2) 0.1325(6) 0.1042(9) 0.059(5) Uij ? ?
C(23) 0.431(2) 0.0919(7) 0.0736(9) 0.063(5) Uij ? ?
C(24) 0.324(1) 0.0810(6) 0.0913(8) 0.049(4) Uij ? ?
C(25) 0.025(1) 0.0875(6) 0.0879(8) 0.046(4) Uij ? ?
C(26) -0.090(3) 0.069(1) 0.077(1) 0.041(8) Uij ? ?
C(27) -0.184(3) 0.070(1) 0.013(2) 0.049(9) Uij ? ?
C(28) -0.144(4) 0.103(2) -0.045(2) 0.07(1) Uij ? ?
C(29) -0.043(3) 0.127(1) -0.030(2) 0.052(9) Uij ? ?
C(30) 0.047(3) 0.123(1) 0.032(1) 0.039(8) Uij ? ?
C(31) -0.215(1) 0.2637(5) 0.3966(7) 0.032(3) Uij ? ?
C(32) -0.183(1) 0.2828(6) 0.4629(8) 0.052(4) Uij ? ?
C(33) -0.202(2) 0.2527(7) 0.5164(9) 0.063(5) Uij ? ?
C(34) -0.253(2) 0.2061(6) 0.5052(9) 0.058(5) Uij ? ?
C(35) -0.278(1) 0.1857(6) 0.4402(8) 0.048(4) Uij ? ?
C(36) -0.257(1) 0.2153(6) 0.3859(7) 0.043(4) Uij ? ?
C(37) -0.370(1) 0.3036(5) 0.2739(7) 0.033(4) Uij ? ?
C(38) -0.467(1) 0.2861(6) 0.3008(8) 0.047(4) Uij ? ?
C(39) -0.591(2) 0.2893(6) 0.2628(8) 0.055(5) Uij ? ?
C(40) -0.619(1) 0.3115(6) 0.1985(8) 0.045(4) Uij ? ?
C(41) -0.529(2) 0.3306(6) 0.1705(8) 0.053(4) Uij ? ?
C(42) -0.402(1) 0.3263(6) 0.2074(8) 0.044(4) Uij ? ?
C(43) -0.183(1) 0.3667(5) 0.3533(7) 0.035(4) Uij ? ?
C(44) -0.279(1) 0.3900(6) 0.3777(8) 0.049(4) Uij ? ?
C(45) -0.269(2) 0.4397(7) 0.4008(9) 0.063(5) Uij ? ?
C(46) -0.163(2) 0.4674(7) 0.3995(9) 0.063(5) Uij ? ?
C(47) -0.062(2) 0.4454(6) 0.3769(8) 0.056(5) Uij ? ?
C(48) -0.077(2) 0.3948(6) 0.3544(8) 0.055(5) Uij ? ?
C(49) 0.6897 0.0152 0.5801 0.1086 Uij ? ?
C(50) -0.069(4) 0.118(2) 0.064(2) 0.08(1) Uij ? ?
C(51) -0.163(4) 0.106(2) 0.001(3) 0.09(1) Uij ? ?
C(52) -0.072(3) 0.028(1) -0.010(2) 0.07(1) Uij ? ?
C(53) 0.013(3) 0.035(1) 0.051(2) 0.049(8) Uij ? ?
C(54) -0.160(4) 0.070(2) -0.036(2) 0.08(1) Uij ? ?
H(1) -0.0781 0.0190 0.3986 0.1598 Uij ? ?
H(2) -0.2165 0.0023 0.3910 0.1598 Uij ? ?
H(3) -0.3422 0.0603 0.2211 0.0829 Uij ? ?
H(4) -0.3691 0.0131 0.2618 0.0829 Uij ? ?
H(5) 0.2646 0.2821 0.4738 0.0728 Uij ? ?
H(6) 0.2905 0.2413 0.5317 0.0728 Uij ? ?
H(7) 0.1420 0.1407 0.4257 0.0623 Uij ? ?
H(8) 0.2572 0.1493 0.4876 0.0623 Uij ? ?
H(9) -0.2002 -0.0511 0.3044 0.1918 Uij ? ?
H(10) -0.0612 -0.0348 0.3133 0.1918 Uij ? ?
H(11) -0.1008 -0.0650 0.3717 0.1918 Uij ? ?
H(12) -0.3561 0.1125 0.3148 0.1125 Uij ? ?
H(13) -0.4812 0.0829 0.2893 0.1125 Uij ? ?
H(14) -0.3836 0.0652 0.3553 0.1125 Uij ? ?
H(15) 0.4376 0.2021 0.4793 0.1010 Uij ? ?
H(16) 0.4118 0.2430 0.4214 0.1010 Uij ? ?
H(17) 0.4778 0.2579 0.4970 0.1010 Uij ? ?
H(18) 0.1244 0.1828 0.5535 0.0893 Uij ? ?
H(19) 0.0092 0.1746 0.4915 0.0893 Uij ? ?
H(20) 0.0807 0.1282 0.5300 0.0893 Uij ? ?
H(21) 0.0008 -0.0012 0.1789 0.0765 Uij ? ?
H(22) 0.0483 -0.0846 0.2198 0.0768 Uij ? ?
H(23) 0.2590 -0.1091 0.2556 0.0779 Uij ? ?
H(24) 0.4182 -0.0505 0.2590 0.0988 Uij ? ?
H(25) 0.3720 0.0326 0.2168 0.0715 Uij ? ?
H(26) 0.3330 0.1716 0.2067 0.0563 Uij ? ?
H(27) 0.5225 0.1896 0.1738 0.0651 Uij ? ?
H(28) 0.5856 0.1408 0.0918 0.0710 Uij ? ?
H(29) 0.4590 0.0713 0.0395 0.0775 Uij ? ?
H(30) 0.2717 0.0528 0.0680 0.0585 Uij ? ?
H(31) -0.1456 0.3169 0.4716 0.0602 Uij ? ?
H(32) -0.1795 0.2661 0.5640 0.0748 Uij ? ?
H(33) -0.2709 0.1879 0.5438 0.0674 Uij ? ?
H(34) -0.3102 0.1514 0.4325 0.0569 Uij ? ?
H(35) -0.2717 0.2009 0.3396 0.0517 Uij ? ?
H(36) -0.4501 0.2707 0.3472 0.0578 Uij ? ?
H(37) -0.6582 0.2749 0.2819 0.0620 Uij ? ?
H(38) -0.7077 0.3137 0.1734 0.0529 Uij ? ?
H(39) -0.5516 0.3469 0.1255 0.0644 Uij ? ?
H(40) -0.3355 0.3394 0.1865 0.0514 Uij ? ?
H(41) -0.3532 0.3707 0.3785 0.0595 Uij ? ?
H(42) -0.3367 0.4550 0.4175 0.0744 Uij ? ?
H(43) -0.1583 0.5029 0.4148 0.0752 Uij ? ?
H(44) 0.0144 0.4655 0.3764 0.0658 Uij ? ?
H(45) -0.0084 0.3781 0.3384 0.0670 Uij ? ?

loop_
_atom_type_symbol
_atom_type_oxidation_number
_atom_type_number_in_cell
_atom_type_scat_dispersion_real
_atom_type_scat_dispersion_imag
_atom_type_scat_source
C 0 194 0.003 0.002 'International Tables'
O 0 8 0.011 0.006 'International Tables'
N 0 8 0.006 0.003 'International Tables'
H 0 204 0.000 0.000 'International Tables'
Ru 0 8 -1.259 0.836 'International Tables'
I 0 8 -0.474 1.812 'International Tables'
S 0 16 0.125 0.123 'International Tables'
Cl 0 4 0.148 0.159 'International Tables'
P 0 8 0.102 0.094 'International Tables'

loop_
_geom_angle_atom_site_label_1
_geom_angle_atom_site_label_2
_geom_angle_atom_site_label_3
_geom_angle
_geom_angle_site_symmetry_1
_geom_angle_site_symmetry_2
_geom_angle_site_symmetry_3
_geom_angle_publ_flag
Ru(1) I(1) Ru(2) 88.39(4) ? ? ? yes
I(1) Ru(1) S(1) 168.6(1) ? ? ? yes
I(1) Ru(1) S(2) 98.8(1) ? ? ? yes
I(1) Ru(1) S(3) 82.41(9) ? ? ? yes
I(1) Ru(1) P(1) 91.58(4) ? ? ? yes
I(1) Ru(1) C(1) 96.0(5) ? ? ? yes
S(1) Ru(1) S(2) 71.9(1) ? ? ? yes
S(1) Ru(1) S(3) 89.2(1) ? ? ? yes
S(1) Ru(1) P(1) 95.5(1) ? ? ? yes
S(1) Ru(1) C(1) 92.6(5) ? ? ? yes
S(2) Ru(1) S(3) 78.7(1) ? ? ? yes
S(2) Ru(1) P(1) 94.0(1) ? ? ? yes
S(2) Ru(1) C(1) 163.6(5) ? ? ? yes
S(3) Ru(1) P(1) 169.68(10) ? ? ? yes
S(3) Ru(1) C(1) 96.2(4) ? ? ? yes
P(1) Ru(1) C(1) 92.8(4) ? ? ? yes
I(1) Ru(2) I(2) 86.40(4) ? ? ? yes
I(1) Ru(2) S(3) 83.08(9) ? ? ? yes
I(1) Ru(2) S(4) 91.27(10) ? ? ? yes
I(1) Ru(2) P(2) 176.05(5) ? ? ? yes
I(1) Ru(2) C(2) 83.9(4) ? ? ? yes
I(2) Ru(2) S(3) 164.90(10) ? ? ? yes
I(2) Ru(2) S(4) 97.7(1) ? ? ? yes
I(2) Ru(2) P(2) 95.46(4) ? ? ? yes
I(2) Ru(2) C(2) 89.5(4) ? ? ? yes
S(3) Ru(2) S(4) 71.8(1) ? ? ? yes
S(3) Ru(2) P(2) 95.73(9) ? ? ? yes
S(3) Ru(2) C(2) 100.1(4) ? ? ? yes
S(4) Ru(2) P(2) 91.93(10) ? ? ? yes
S(4) Ru(2) C(2) 171.1(4) ? ? ? yes
P(2) Ru(2) C(2) 92.6(4) ? ? ? yes
Ru(1) S(1) C(3) 89.2(6) ? ? ? yes
Ru(1) S(2) C(3) 85.4(5) ? ? ? yes
Ru(1) S(3) Ru(2) 103.4(1) ? ? ? yes
Ru(1) S(3) C(4) 108.1(5) ? ? ? yes
Ru(2) S(3) C(4) 90.2(5) ? ? ? yes
Ru(2) S(4) C(4) 88.1(5) ? ? ? yes
Ru(1) P(1) C(13) 114.5(4) ? ? ? yes
Ru(1) P(1) C(19) 117.8(4) ? ? ? yes
Ru(1) P(1) C(25) 115.3(5) ? ? ? yes
C(13) P(1) C(19) 101.2(6) ? ? ? yes
C(13) P(1) C(25) 104.2(6) ? ? ? yes
C(19) P(1) C(25) 101.8(6) ? ? ? yes
Ru(2) P(2) C(31) 114.9(4) ? ? ? yes
Ru(2) P(2) C(37) 115.4(4) ? ? ? yes
Ru(2) P(2) C(43) 120.0(4) ? ? ? yes
C(31) P(2) C(37) 99.8(6) ? ? ? yes
C(31) P(2) C(43) 103.6(6) ? ? ? yes
C(37) P(2) C(43) 100.2(6) ? ? ? yes
C(3) N(1) C(5) 119(1) ? ? ? yes
C(3) N(1) C(7) 123(1) ? ? ? yes
C(5) N(1) C(7) 116(1) ? ? ? yes
C(4) N(2) C(9) 122(1) ? ? ? yes
C(4) N(2) C(11) 121(1) ? ? ? yes
C(9) N(2) C(11) 116(1) ? ? ? yes
Ru(1) C(1) O(1) 174(1) ? ? ? yes
Ru(2) C(2) O(2) 177(1) ? ? ? yes
S(1) C(3) S(2) 113.5(9) ? ? ? yes
S(1) C(3) N(1) 123(1) ? ? ? yes
S(2) C(3) N(1) 123(1) ? ? ? yes
S(3) C(4) S(4) 109.8(8) ? ? ? yes
S(3) C(4) N(2) 124(1) ? ? ? yes
S(4) C(4) N(2) 125(1) ? ? ? yes
N(1) C(5) C(6) 106(2) ? ? ? yes
N(1) C(7) C(8) 112(1) ? ? ? yes
N(2) C(9) C(10) 111(1) ? ? ? yes
N(2) C(11) C(12) 112(1) ? ? ? yes
P(1) C(13) C(14) 124(1) ? ? ? yes
P(1) C(13) C(18) 118(1) ? ? ? yes
C(14) C(13) C(18) 116(1) ? ? ? yes
C(13) C(14) C(15) 124(1) ? ? ? yes
C(14) C(15) C(16) 117(1) ? ? ? yes
C(15) C(16) C(17) 120(1) ? ? ? yes
C(16) C(17) C(18) 121(1) ? ? ? yes
C(13) C(18) C(17) 119(1) ? ? ? yes
P(1) C(19) C(20) 121(1) ? ? ? yes
P(1) C(19) C(24) 120(1) ? ? ? yes
C(20) C(19) C(24) 118(1) ? ? ? yes
C(19) C(20) C(21) 119(1) ? ? ? yes
C(20) C(21) C(22) 120(1) ? ? ? yes
C(21) C(22) C(23) 119(1) ? ? ? yes
C(22) C(23) C(24) 120(1) ? ? ? yes
C(19) C(24) C(23) 121(1) ? ? ? yes
P(1) C(25) C(26) 126(1) ? ? ? yes
P(1) C(25) C(30) 115(1) ? ? ? yes
P(1) C(25) C(50) 128(2) ? ? ? yes
P(1) C(25) C(53) 115(1) ? ? ? yes
C(26) C(25) C(30) 114(1) ? ? ? yes
C(26) C(25) C(50) 60(2) ? ? ? yes
C(26) C(25) C(53) 68(1) ? ? ? yes
C(30) C(25) C(50) 67(2) ? ? ? yes
C(30) C(25) C(53) 101(1) ? ? ? yes
C(50) C(25) C(53) 113(2) ? ? ? yes
C(25) C(26) C(27) 126(2) ? ? ? yes
C(25) C(26) C(50) 58(2) ? ? ? yes
C(25) C(26) C(51) 99(2) ? ? ? yes
C(25) C(26) C(53) 62(1) ? ? ? yes
C(27) C(26) C(50) 86(2) ? ? ? yes
C(27) C(26) C(51) 34(1) ? ? ? yes
C(27) C(26) C(53) 97(2) ? ? ? yes
C(50) C(26) C(51) 52(2) ? ? ? yes
C(50) C(26) C(53) 107(2) ? ? ? yes
C(51) C(26) C(53) 103(2) ? ? ? yes
C(26) C(27) C(28) 112(2) ? ? ? yes
C(26) C(27) C(51) 93(3) ? ? ? yes
C(26) C(27) C(52) 80(2) ? ? ? yes
C(26) C(27) C(54) 121(3) ? ? ? yes
C(28) C(27) C(51) 36(3) ? ? ? yes
C(28) C(27) C(52) 80(2) ? ? ? yes
C(28) C(27) C(54) 33(2) ? ? ? yes
C(51) C(27) C(52) 108(3) ? ? ? yes
C(51) C(27) C(54) 70(4) ? ? ? yes
C(52) C(27) C(54) 55(3) ? ? ? yes
C(27) C(28) C(29) 119(3) ? ? ? yes
C(27) C(28) C(51) 38(3) ? ? ? yes
C(27) C(28) C(54) 39(3) ? ? ? yes
C(29) C(28) C(51) 96(4) ? ? ? yes
C(29) C(28) C(54) 129(5) ? ? ? yes
C(51) C(28) C(54) 78(5) ? ? ? yes
C(28) C(29) C(30) 124(3) ? ? ? yes
C(28) C(29) C(51) 35(2) ? ? ? yes
C(30) C(29) C(51) 96(2) ? ? ? yes
C(25) C(30) C(29) 120(2) ? ? ? yes
C(25) C(30) C(50) 49(1) ? ? ? yes
C(29) C(30) C(50) 83(2) ? ? ? yes
P(2) C(31) C(32) 122(1) ? ? ? yes
P(2) C(31) C(36) 117(1) ? ? ? yes
C(32) C(31) C(36) 119(1) ? ? ? yes
C(31) C(32) C(33) 118(1) ? ? ? yes
C(32) C(33) C(34) 122(1) ? ? ? yes
C(33) C(34) C(35) 119(1) ? ? ? yes
C(34) C(35) C(36) 118(1) ? ? ? yes
C(31) C(36) C(35) 121(1) ? ? ? yes
P(2) C(37) C(38) 124(1) ? ? ? yes
P(2) C(37) C(42) 117(1) ? ? ? yes
C(38) C(37) C(42) 117(1) ? ? ? yes
C(37) C(38) C(39) 120(1) ? ? ? yes
C(38) C(39) C(40) 120(1) ? ? ? yes
C(39) C(40) C(41) 121(1) ? ? ? yes
C(40) C(41) C(42) 119(1) ? ? ? yes
C(37) C(42) C(41) 120(1) ? ? ? yes
P(2) C(43) C(44) 119(1) ? ? ? yes
P(2) C(43) C(48) 122(1) ? ? ? yes
C(44) C(43) C(48) 117(1) ? ? ? yes
C(43) C(44) C(45) 121(1) ? ? ? yes
C(44) C(45) C(46) 119(1) ? ? ? yes
C(45) C(46) C(47) 121(1) ? ? ? yes
C(46) C(47) C(48) 116(1) ? ? ? yes
C(43) C(48) C(47) 123(1) ? ? ? yes
Cl(1) C(49) Cl(2) 108.8 ? ? ? yes
C(25) C(50) C(26) 60(2) ? ? ? yes
C(25) C(50) C(30) 63(2) ? ? ? yes
C(25) C(50) C(51) 122(3) ? ? ? yes
C(26) C(50) C(30) 110(3) ? ? ? yes
C(26) C(50) C(51) 81(3) ? ? ? yes
C(30) C(50) C(51) 98(3) ? ? ? yes
C(26) C(51) C(27) 51(3) ? ? ? yes
C(26) C(51) C(28) 124(4) ? ? ? yes
C(26) C(51) C(29) 104(2) ? ? ? yes
C(26) C(51) C(50) 46(2) ? ? ? yes
C(26) C(51) C(54) 90(3) ? ? ? yes
C(27) C(51) C(28) 104(5) ? ? ? yes
C(27) C(51) C(29) 128(4) ? ? ? yes
C(27) C(51) C(50) 97(4) ? ? ? yes
C(27) C(51) C(54) 55(3) ? ? ? yes
C(28) C(51) C(29) 47(3) ? ? ? yes
C(28) C(51) C(50) 122(5) ? ? ? yes
C(28) C(51) C(54) 48(3) ? ? ? yes
C(29) C(51) C(50) 77(2) ? ? ? yes
C(29) C(51) C(54) 84(3) ? ? ? yes
C(50) C(51) C(54) 124(4) ? ? ? yes
C(27) C(52) C(53) 92(2) ? ? ? yes
C(27) C(52) C(54) 36(1) ? ? ? yes
C(53) C(52) C(54) 117(3) ? ? ? yes
C(25) C(53) C(26) 49(1) ? ? ? yes
C(25) C(53) C(52) 120(2) ? ? ? yes
C(26) C(53) C(52) 88(2) ? ? ? yes
C(27) C(54) C(28) 106(5) ? ? ? yes
C(27) C(54) C(51) 53(3) ? ? ? yes
C(27) C(54) C(52) 87(3) ? ? ? yes
C(28) C(54) C(51) 52(3) ? ? ? yes
C(28) C(54) C(52) 129(5) ? ? ? yes
C(51) C(54) C(52) 119(4) ? ? ? yes

loop_
_geom_bond_atom_site_label_1
_geom_bond_atom_site_label_2
_geom_bond_distance
_geom_bond_site_symmetry_1
_geom_bond_site_symmetry_2
_geom_bond_publ_flag
I(1) Ru(1) 2.724(2) ? ? yes
I(1) Ru(2) 2.773(1) ? ? yes
I(2) Ru(2) 2.751(2) ? ? yes
Ru(1) S(1) 2.367(4) ? ? yes
Ru(1) S(2) 2.486(4) ? ? yes
Ru(1) S(3) 2.488(4) ? ? yes
Ru(1) P(1) 2.315(1) ? ? yes
Ru(1) C(1) 1.87(2) ? ? yes
Ru(2) S(3) 2.395(4) ? ? yes
Ru(2) S(4) 2.482(4) ? ? yes
Ru(2) P(2) 2.307(1) ? ? yes
Ru(2) C(2) 1.85(2) ? ? yes
Cl(1) C(49) 1.735 ? ? yes
Cl(2) C(49) 1.591 ? ? yes
S(1) C(3) 1.71(2) ? ? yes
S(2) C(3) 1.70(2) ? ? yes
S(3) C(4) 1.77(1) ? ? yes
S(4) C(4) 1.73(2) ? ? yes
P(1) C(13) 1.83(1) ? ? yes
P(1) C(19) 1.85(1) ? ? yes
P(1) C(25) 1.81(1) ? ? yes
P(2) C(31) 1.85(1) ? ? yes
P(2) C(37) 1.83(1) ? ? yes
P(2) C(43) 1.83(1) ? ? yes
O(1) C(1) 1.15(2) ? ? yes
O(2) C(2) 1.14(2) ? ? yes
N(1) C(3) 1.34(2) ? ? yes
N(1) C(5) 1.53(3) ? ? yes
N(1) C(7) 1.48(2) ? ? yes
N(2) C(4) 1.31(2) ? ? yes
N(2) C(9) 1.47(2) ? ? yes
N(2) C(11) 1.46(2) ? ? yes
C(5) C(6) 1.36(4) ? ? yes
C(7) C(8) 1.49(3) ? ? yes
C(9) C(10) 1.51(2) ? ? yes
C(11) C(12) 1.50(2) ? ? yes
C(13) C(14) 1.33(2) ? ? yes
C(13) C(18) 1.42(2) ? ? yes
C(14) C(15) 1.40(2) ? ? yes
C(15) C(16) 1.36(2) ? ? yes
C(16) C(17) 1.35(2) ? ? yes
C(17) C(18) 1.38(2) ? ? yes
C(19) C(20) 1.39(2) ? ? yes
C(19) C(24) 1.41(2) ? ? yes
C(20) C(21) 1.41(2) ? ? yes
C(21) C(22) 1.35(2) ? ? yes
C(22) C(23) 1.40(2) ? ? yes
C(23) C(24) 1.33(2) ? ? yes
C(25) C(26) 1.32(3) ? ? yes
C(25) C(30) 1.51(3) ? ? yes
C(25) C(50) 1.30(4) ? ? yes
C(25) C(53) 1.55(3) ? ? yes
C(26) C(27) 1.43(4) ? ? yes
C(26) C(50) 1.33(4) ? ? yes
C(26) C(51) 1.82(6) ? ? yes
C(26) C(53) 1.62(4) ? ? yes
C(27) C(28) 1.60(5) ? ? yes
C(27) C(51) 1.04(5) ? ? yes
C(27) C(52) 1.78(5) ? ? yes
C(27) C(54) 1.07(4) ? ? yes
C(28) C(29) 1.24(4) ? ? yes
C(28) C(51) 0.99(5) ? ? yes
C(28) C(54) 0.93(5) ? ? yes
C(29) C(30) 1.38(4) ? ? yes
C(29) C(51) 1.67(6) ? ? yes
C(30) C(50) 1.56(5) ? ? yes
C(31) C(32) 1.37(2) ? ? yes
C(31) C(36) 1.36(2) ? ? yes
C(32) C(33) 1.39(2) ? ? yes
C(33) C(34) 1.34(2) ? ? yes
C(34) C(35) 1.36(2) ? ? yes
C(35) C(36) 1.40(2) ? ? yes
C(37) C(38) 1.38(2) ? ? yes
C(37) C(42) 1.42(2) ? ? yes
C(38) C(39) 1.39(2) ? ? yes
C(39) C(40) 1.37(2) ? ? yes
C(40) C(41) 1.35(2) ? ? yes
C(41) C(42) 1.42(2) ? ? yes
C(43) C(44) 1.40(2) ? ? yes
C(43) C(48) 1.37(2) ? ? yes
C(44) C(45) 1.38(2) ? ? yes
C(45) C(46) 1.38(2) ? ? yes
C(46) C(47) 1.42(2) ? ? yes
C(47) C(48) 1.40(2) ? ? yes
C(50) C(51) 1.46(5) ? ? yes
C(51) C(54) 1.22(6) ? ? yes
C(52) C(53) 1.36(4) ? ? yes
C(52) C(54) 1.47(5) ? ? yes
